data_7028127
loop_
_publ_author_name
'Chan, Pui-Ming'
'Yu, Wing-Yiu'
'Che, Chi-Ming'
'Cheung, Kung-Kai'

_publ_contact_author
;
    ENTER NAME
 ENTER ADDRESS
;
_publ_section_title
;
 Nitrido-ruthenium(VI) and -osmium(VI) complexes containing chelating
 multianionic (N, O) ligands. Synthesis, crystal structures and reactions
 with triphenylphosphine
;
_journal_issue 19
_journal_name_full 'Journal of the Chemical Society, Dalton Transactions'
_journal_page_first 3183
_journal_paper_doi 10.1039/a804204g
_journal_year 1998
_chemical_formula_moiety 'C33 H27 Cl N2 O2 Ru '
_chemical_formula_sum 'C33 H27 Cl N2 O2 Ru'
_chemical_formula_weight 620.11
_space_group_IT_number 14
_symmetry_cell_setting monoclinic
_symmetry_Int_Tables_number 14
_symmetry_space_group_name_Hall '-P 2yn'
_symmetry_space_group_name_H-M 'P 1 21/n 1'
_audit_creation_date 'Mon Jun  8 17:48:36 1998'
_audit_creation_method 'from TEXRAY.INF file'
_cell_angle_alpha 90
_cell_angle_beta 104.56(5)
_cell_angle_gamma 90
_cell_formula_units_Z 4
_cell_length_a 9.609(7)
_cell_length_b 18.444(7)
_cell_length_c 16.099(8)
_cell_measurement_reflns_used 25
_cell_measurement_temperature 301.2
_cell_measurement_theta_max 25.3
_cell_measurement_theta_min 21.0
_cell_volume 2762(3)
_computing_cell_refinement 'MSC/AFC Diffractometer Control'
_computing_data_collection 'MSC/AFC Diffractometer Control'
_computing_data_reduction teXsan
_computing_publication_material teXsan
_computing_structure_refinement teXsan
_computing_structure_solution 'DIRDIF92 (PATTY)'
_diffrn_ambient_temperature 301.2
_diffrn_measurement_device AFC7R
_diffrn_measurement_method 'omega scans with profile analysis'
_diffrn_orient_matrix_UB_11 -0.01195
_diffrn_orient_matrix_UB_12 -0.04362
_diffrn_orient_matrix_UB_13 0.03445
_diffrn_orient_matrix_UB_21 -0.00615
_diffrn_orient_matrix_UB_22 0.03206
_diffrn_orient_matrix_UB_23 0.04905
_diffrn_orient_matrix_UB_31 -0.10667
_diffrn_orient_matrix_UB_32 0.00304
_diffrn_orient_matrix_UB_33 -0.02294
_diffrn_radiation_monochromator graphite
_diffrn_radiation_source 'X-ray tube'
_diffrn_radiation_type MoKalpha
_diffrn_radiation_wavelength 0.7107
_diffrn_reflns_av_R_equivalents 3.11
_diffrn_reflns_limit_h_max 11
_diffrn_reflns_limit_h_min 0
_diffrn_reflns_limit_k_max 21
_diffrn_reflns_limit_k_min 0
_diffrn_reflns_limit_l_max 18
_diffrn_reflns_limit_l_min -19
_diffrn_reflns_number 5355
_diffrn_reflns_theta_max 25.00
_diffrn_standards_decay_% 0.82
_diffrn_standards_interval_count 300
_diffrn_standards_number 3
_exptl_absorpt_coefficient_mu 0.698
_exptl_absorpt_correction_T_max 1.000
_exptl_absorpt_correction_T_min 0.921
_exptl_absorpt_correction_type empirical
_exptl_absorpt_process_details psi-scan
_exptl_crystal_colour dardred
_exptl_crystal_density_diffrn 1.491
_exptl_crystal_density_meas 0.000
_exptl_crystal_description prism
_exptl_crystal_F_000 1264.00
_exptl_crystal_size_max 0.350
_exptl_crystal_size_mid 0.150
_exptl_crystal_size_min 0.100
_refine_diff_density_max 1.06
_refine_diff_density_min -0.68
_refine_ls_extinction_coef 0.00000
_refine_ls_extinction_method none
_refine_ls_goodness_of_fit_obs 1.798
_refine_ls_hydrogen_treatment noref
_refine_ls_matrix_type full
_refine_ls_number_parameters 352
_refine_ls_number_reflns 3454
_refine_ls_number_restraints 0
_refine_ls_R_factor_obs 0.0409
_refine_ls_shift/esd_max 0.0100
_refine_ls_structure_factor_coef F
_refine_ls_weighting_scheme sigma
_refine_ls_wR_factor_obs 0.0461
_reflns_number_observed 3454
_reflns_number_total 5040
_reflns_observed_criterion 3.00
_cod_data_source_file g804204sup1.cif
_cod_data_source_block Complex_1
_cod_original_cell_volume 2761(2)
_cod_original_sg_symbol_H-M P2(1)/n
_cod_original_formula_sum 'C33 H27 Cl N2 O2 Ru '
_cod_database_code 7028127

loop_
_symmetry_equiv_pos_as_xyz
'   +x,   +y,   +z'
1/2-x,1/2+y,1/2-z
'   -x,   -y,   -z'
1/2+x,1/2-y,1/2+z

loop_
_atom_site_aniso_label
_atom_site_aniso_U_11
_atom_site_aniso_U_22
_atom_site_aniso_U_33
_atom_site_aniso_U_12
_atom_site_aniso_U_13
_atom_site_aniso_U_23
Ru(1) 0.0377(2) 0.0395(2) 0.0342(2) -0.0010(2) 0.0100(2) -0.0012(2)
Cl(1) 0.0570(8) 0.0423(8) 0.0599(8) -0.0050(6) 0.0243(7) -0.0096(6)
O(1) 0.036(2) 0.034(2) 0.062(2) -0.002(1) 0.011(2) 0.003(2)
O(2) 0.050(2) 0.047(2) 0.047(2) 0.005(2) 0.025(2) 0.005(2)
N(1) 0.055(3) 0.054(3) 0.039(2) -0.004(2) 0.001(2) -0.001(2)
N(2) 0.039(2) 0.040(2) 0.041(2) 0.008(2) 0.008(2) 0.000(2)
C(1) 0.038(3) 0.035(3) 0.046(3) 0.000(2) 0.012(2) 0.003(2)
C(2) 0.037(3) 0.045(3) 0.046(3) 0.000(2) 0.007(2) 0.002(2)
C(3) 0.060(4) 0.055(4) 0.078(4) 0.002(3) 0.030(3) 0.003(3)
C(4) 0.063(4) 0.072(4) 0.087(5) 0.006(3) 0.037(4) 0.029(4)
C(5) 0.056(4) 0.106(6) 0.055(4) 0.007(4) 0.023(3) 0.002(4)
C(6) 0.079(5) 0.096(6) 0.088(5) -0.022(4) 0.043(4) -0.042(4)
C(7) 0.070(4) 0.065(4) 0.078(4) -0.021(3) 0.033(4) -0.022(3)
C(8) 0.039(3) 0.042(3) 0.043(3) 0.003(2) 0.010(2) -0.001(2)
C(9) 0.064(4) 0.048(3) 0.058(4) -0.002(3) 0.008(3) 0.007(3)
C(10) 0.077(5) 0.087(5) 0.049(4) -0.003(4) 0.003(3) 0.018(3)
C(11) 0.062(4) 0.090(5) 0.052(4) -0.007(4) 0.001(3) -0.006(4)
C(12) 0.078(5) 0.061(4) 0.067(4) -0.012(4) 0.000(4) -0.012(3)
C(13) 0.072(4) 0.049(3) 0.057(4) -0.005(3) 0.001(3) 0.001(3)
C(14) 0.046(3) 0.039(3) 0.049(3) -0.001(2) 0.012(2) 0.004(2)
C(15) 0.040(3) 0.042(3) 0.045(3) 0.007(2) 0.004(2) 0.005(2)
C(16) 0.058(4) 0.040(3) 0.066(4) 0.000(3) 0.009(3) -0.009(3)
C(17) 0.070(4) 0.052(4) 0.078(4) 0.010(3) 0.024(4) -0.021(3)
C(18) 0.066(4) 0.057(4) 0.069(4) 0.014(3) 0.028(3) -0.007(3)
C(19) 0.043(3) 0.052(3) 0.042(3) 0.014(2) 0.010(2) 0.002(2)
C(20) 0.042(3) 0.057(3) 0.044(3) 0.014(3) 0.012(2) 0.006(3)
C(21) 0.043(3) 0.054(3) 0.042(3) 0.011(2) 0.019(2) 0.009(2)
C(22) 0.046(3) 0.060(4) 0.045(3) 0.010(3) 0.016(3) 0.012(3)
C(23) 0.053(4) 0.062(4) 0.058(4) 0.010(3) 0.016(3) 0.020(3)
C(24) 0.054(4) 0.104(6) 0.075(5) 0.027(4) 0.018(4) 0.035(4)
C(25) 0.063(5) 0.142(7) 0.057(4) 0.005(5) 0.006(4) 0.020(4)
C(26) 0.091(6) 0.135(7) 0.054(4) 0.014(5) 0.009(4) -0.022(4)
C(27) 0.067(4) 0.103(5) 0.054(4) 0.028(4) 0.008(3) -0.004(4)
C(28) 0.046(3) 0.046(3) 0.057(3) 0.013(3) 0.022(3) 0.008(3)
C(29) 0.061(4) 0.079(4) 0.061(4) 0.009(3) 0.029(3) 0.019(3)
C(30) 0.084(5) 0.083(5) 0.086(5) 0.010(4) 0.052(4) 0.022(4)
C(31) 0.076(5) 0.054(4) 0.121(7) 0.001(4) 0.055(5) 0.001(4)
C(32) 0.072(5) 0.053(4) 0.095(5) -0.012(3) 0.021(4) -0.005(4)
C(33) 0.065(4) 0.057(4) 0.064(4) -0.003(3) 0.024(3) 0.002(3)

loop_
_atom_site_label
_atom_site_fract_x
_atom_site_fract_y
_atom_site_fract_z
_atom_site_U_iso_or_equiv
_atom_site_thermal_displace_type
Ru(1) 0.19417(4) 0.15780(2) 0.35454(2) 0.0370 Uij
Cl(1) 0.1216(1) 0.27412(7) 0.38922(9) 0.0514 Uij
O(1) -0.0070(3) 0.1396(2) 0.3286(2) 0.0445 Uij
O(2) 0.3026(4) 0.2116(2) 0.2901(2) 0.0458 Uij
N(1) 0.2890(5) 0.1364(2) 0.4492(3) 0.0512 Uij
N(2) 0.2230(4) 0.0570(2) 0.2972(2) 0.0407 Uij
C(1) -0.0801(5) 0.0725(2) 0.3257(3) 0.0394 Uij
C(2) -0.1782(5) 0.0786(3) 0.3873(3) 0.0431 Uij
C(3) -0.2607(6) 0.0208(3) 0.4025(4) 0.0618 Uij
C(4) -0.3473(7) 0.0279(4) 0.4588(4) 0.0709 Uij
C(5) -0.3541(7) 0.0916(4) 0.5002(4) 0.0709 Uij
C(6) -0.2741(8) 0.1488(4) 0.4859(5) 0.0834 Uij
C(7) -0.1870(7) 0.1424(3) 0.4298(4) 0.0682 Uij
C(8) -0.1678(5) 0.0598(3) 0.2333(3) 0.0416 Uij
C(9) -0.2028(6) 0.1178(3) 0.1774(4) 0.0582 Uij
C(10) -0.2837(7) 0.1076(4) 0.0941(4) 0.0733 Uij
C(11) -0.3374(7) 0.0400(4) 0.0667(4) 0.0704 Uij
C(12) -0.3074(7) -0.0166(3) 0.1222(4) 0.0719 Uij
C(13) -0.2242(7) -0.0074(3) 0.2045(4) 0.0622 Uij
C(14) 0.0296(5) 0.0121(3) 0.3586(3) 0.0447 Uij
C(15) 0.1347(5) 0.0010(3) 0.3065(3) 0.0434 Uij
C(16) 0.1517(6) -0.0663(3) 0.2723(4) 0.0556 Uij
C(17) 0.2562(7) -0.0770(3) 0.2291(4) 0.0655 Uij
C(18) 0.3446(7) -0.0201(3) 0.2214(4) 0.0621 Uij
C(19) 0.3262(5) 0.0469(3) 0.2552(3) 0.0455 Uij
C(20) 0.4269(6) 0.1082(3) 0.2504(3) 0.0475 Uij
C(21) 0.3556(5) 0.1824(3) 0.2222(3) 0.0450 Uij
C(22) 0.2298(6) 0.1770(3) 0.1416(3) 0.0494 Uij
C(23) 0.1133(6) 0.2226(3) 0.1329(4) 0.0576 Uij
C(24) -0.0002(7) 0.2197(4) 0.0609(5) 0.0777 Uij
C(25) 0.0015(8) 0.1731(5) -0.0037(5) 0.0889 Uij
C(26) 0.1152(9) 0.1269(5) 0.0030(4) 0.0950 Uij
C(27) 0.2300(7) 0.1301(4) 0.0749(4) 0.0759 Uij
C(28) 0.4758(6) 0.2329(3) 0.2112(4) 0.0481 Uij
C(29) 0.4947(6) 0.2517(3) 0.1309(4) 0.0645 Uij
C(30) 0.6144(8) 0.2923(4) 0.1260(5) 0.0793 Uij
C(31) 0.7143(8) 0.3126(4) 0.1963(6) 0.0782 Uij
C(32) 0.6945(7) 0.2964(3) 0.2761(5) 0.0737 Uij
C(33) 0.5766(7) 0.2569(3) 0.2832(4) 0.0606 Uij
H(1) -0.2577 -0.0240 0.3739 0.0741 Uij
H(2) -0.4030 -0.0123 0.4687 0.0849 Uij
H(3) -0.4140 0.0960 0.5387 0.0851 Uij
H(4) -0.2781 0.1934 0.5146 0.1001 Uij
H(5) -0.1320 0.1830 0.4205 0.0817 Uij
H(6) -0.1710 0.1651 0.1964 0.0699 Uij
H(7) -0.3025 0.1475 0.0555 0.0877 Uij
H(8) -0.3945 0.0331 0.0099 0.0845 Uij
H(9) -0.3445 -0.0633 0.1039 0.0863 Uij
H(10) -0.2050 -0.0478 0.2423 0.0746 Uij
H(11) 0.0811 0.0238 0.4155 0.0537 Uij
H(12) -0.0215 -0.0320 0.3591 0.0537 Uij
H(13) 0.0906 -0.1052 0.2788 0.0666 Uij
H(14) 0.2673 -0.1230 0.2049 0.0785 Uij
H(15) 0.4187 -0.0270 0.1926 0.0745 Uij
H(16) 0.4903 0.1140 0.3057 0.0570 Uij
H(17) 0.4805 0.0949 0.2105 0.0570 Uij
H(18) 0.1113 0.2565 0.1770 0.0690 Uij
H(19) -0.0806 0.2507 0.0567 0.0930 Uij
H(20) -0.0761 0.1725 -0.0537 0.1065 Uij
H(21) 0.1154 0.0930 -0.0413 0.1140 Uij
H(22) 0.3105 0.0994 0.0784 0.0910 Uij
H(23) 0.4267 0.2369 0.0800 0.0774 Uij
H(24) 0.6257 0.3061 0.0712 0.0952 Uij
H(25) 0.7978 0.3378 0.1912 0.0937 Uij
H(26) 0.7624 0.3126 0.3263 0.0884 Uij
H(27) 0.5641 0.2460 0.3385 0.0727 Uij

loop_
_atom_type_symbol
_atom_type_oxidation_number
_atom_type_number_in_cell
_atom_type_scat_dispersion_real
_atom_type_scat_dispersion_imag
_atom_type_scat_source
Ru 0 4 -1.259 0.836 'International Tables'
Cl 0 4 0.148 0.159 'International Tables'
O 0 8 0.011 0.006 'International Tables'
N 0 8 0.006 0.003 'International Tables'
C 0 132 0.003 0.002 'International Tables'
H 0 108 0.000 0.000 'International Tables'

loop_
_geom_angle_atom_site_label_1
_geom_angle_atom_site_label_2
_geom_angle_atom_site_label_3
_geom_angle
_geom_angle_publ_flag
Cl(1) Ru(1) O(1) 82.4(1) yes
Cl(1) Ru(1) O(2) 83.8(1) yes
Cl(1) Ru(1) N(1) 97.4(2) yes
Cl(1) Ru(1) N(2) 167.0(1) yes
O(1) Ru(1) O(2) 129.2(1) yes
O(1) Ru(1) N(1) 117.7(2) yes
O(1) Ru(1) N(2) 89.2(1) yes
O(2) Ru(1) N(1) 112.4(2) yes
O(2) Ru(1) N(2) 94.0(1) yes
N(1) Ru(1) N(2) 95.3(2) yes
Ru(1) O(1) C(1) 129.0(3) yes
Ru(1) O(2) C(21) 124.5(3) yes
Ru(1) N(2) C(15) 117.4(3) yes
Ru(1) N(2) C(19) 122.1(3) yes
C(15) N(2) C(19) 120.5(4) yes
O(1) C(1) C(2) 107.2(4) yes
O(1) C(1) C(8) 108.2(4) yes
O(1) C(1) C(14) 109.4(4) yes
C(2) C(1) C(8) 111.2(4) yes
C(2) C(1) C(14) 108.1(4) yes
C(8) C(1) C(14) 112.7(4) yes
C(1) C(2) C(3) 122.0(5) yes
C(1) C(2) C(7) 120.6(5) yes
C(3) C(2) C(7) 117.4(5) yes
C(2) C(3) C(4) 120.6(6) yes
C(3) C(4) C(5) 120.9(6) yes
C(4) C(5) C(6) 119.3(6) yes
C(5) C(6) C(7) 120.4(6) yes
C(2) C(7) C(6) 121.4(6) yes
C(1) C(8) C(9) 119.9(5) yes
C(1) C(8) C(13) 122.3(5) yes
C(9) C(8) C(13) 117.6(5) yes
C(8) C(9) C(10) 120.8(5) yes
C(9) C(10) C(11) 120.4(6) yes
C(10) C(11) C(12) 119.0(6) yes
C(11) C(12) C(13) 121.1(6) yes
C(8) C(13) C(12) 121.1(5) yes
C(1) C(14) C(15) 114.3(4) yes
N(2) C(15) C(14) 119.3(4) yes
N(2) C(15) C(16) 119.6(5) yes
C(14) C(15) C(16) 120.9(5) yes
C(15) C(16) C(17) 120.4(5) yes
C(16) C(17) C(18) 118.8(5) yes
C(17) C(18) C(19) 120.3(5) yes
N(2) C(19) C(18) 120.3(5) yes
N(2) C(19) C(20) 119.2(4) yes
C(18) C(19) C(20) 120.3(5) yes
C(19) C(20) C(21) 115.9(4) yes
O(2) C(21) C(20) 109.1(4) yes
O(2) C(21) C(22) 108.4(4) yes
O(2) C(21) C(28) 106.6(4) yes
C(20) C(21) C(22) 112.7(4) yes
C(20) C(21) C(28) 106.3(4) yes
C(22) C(21) C(28) 113.4(4) yes
C(21) C(22) C(23) 119.5(5) yes
C(21) C(22) C(27) 122.9(5) yes
C(23) C(22) C(27) 117.6(5) yes
C(22) C(23) C(24) 120.9(6) yes
C(23) C(24) C(25) 120.8(6) yes
C(24) C(25) C(26) 119.9(7) yes
C(25) C(26) C(27) 119.5(7) yes
C(22) C(27) C(26) 121.4(6) yes
C(21) C(28) C(29) 122.5(5) yes
C(21) C(28) C(33) 119.2(5) yes
C(29) C(28) C(33) 118.1(5) yes
C(28) C(29) C(30) 119.2(6) yes
C(29) C(30) C(31) 121.9(6) yes
C(30) C(31) C(32) 119.4(6) yes
C(31) C(32) C(33) 120.1(7) yes
C(28) C(33) C(32) 121.2(6) yes

loop_
_geom_bond_atom_site_label_1
_geom_bond_atom_site_label_2
_geom_bond_distance
_geom_bond_publ_flag
Ru(1) Cl(1) 2.366(1) yes
Ru(1) O(1) 1.902(3) yes
Ru(1) O(2) 1.921(3) yes
Ru(1) N(1) 1.615(4) yes
Ru(1) N(2) 2.125(4) yes
O(1) C(1) 1.418(5) yes
O(2) C(21) 1.422(5) yes
N(2) C(15) 1.368(6) yes
N(2) C(19) 1.346(6) yes
C(1) C(2) 1.534(7) yes
C(1) C(8) 1.533(6) yes
C(1) C(14) 1.534(7) yes
C(2) C(3) 1.386(7) yes
C(2) C(7) 1.375(7) yes
C(3) C(4) 1.382(8) yes
C(4) C(5) 1.360(9) yes
C(5) C(6) 1.359(9) yes
C(6) C(7) 1.381(8) yes
C(8) C(9) 1.383(7) yes
C(8) C(13) 1.385(7) yes
C(9) C(10) 1.384(8) yes
C(10) C(11) 1.379(9) yes
C(11) C(12) 1.357(8) yes
C(12) C(13) 1.375(8) yes
C(14) C(15) 1.480(7) yes
C(15) C(16) 1.384(7) yes
C(16) C(17) 1.373(8) yes
C(17) C(18) 1.375(8) yes
C(18) C(19) 1.381(7) yes
C(19) C(20) 1.502(7) yes
C(20) C(21) 1.547(7) yes
C(21) C(22) 1.538(7) yes
C(21) C(28) 1.529(7) yes
C(22) C(23) 1.378(7) yes
C(22) C(27) 1.379(8) yes
C(23) C(24) 1.378(8) yes
C(24) C(25) 1.353(10) yes
C(25) C(26) 1.368(10) yes
C(26) C(27) 1.385(9) yes
C(28) C(29) 1.394(7) yes
C(28) C(33) 1.383(8) yes
C(29) C(30) 1.391(9) yes
C(30) C(31) 1.340(9) yes
C(31) C(32) 1.377(9) yes
C(32) C(33) 1.375(8) yes
